data_1561989
loop_
_publ_author_name
'Ran, Xing-Rui'
'Wang, Ning'
'Xie, Wei-Ping'
'Xiong, Yan-Ju'
'Cheng, Qian'
'Long, Yi'
'Yue, Shan-Tang'
'Liu, Ying-Liang'

_publ_section_title
;
 Syntheses, crystal structures and properties of series of 4d--4f
 ln(III)--Ag(I) heterometallic coordination polymers
;
_journal_name_full 'Journal of Solid State Chemistry'
_journal_page_first 24
_journal_page_last 30
_journal_paper_doi 10.1016/j.jssc.2014.11.022
_journal_volume 225
_journal_year 2015
_chemical_formula_moiety 'C14 H8 Ag N2 O8 Tb, 2(H2 O)'
_chemical_formula_sum 'C14 H12 Ag N2 O10 Tb'
_chemical_formula_weight 635.06
_space_group_IT_number 15
_space_group_name_Hall '-C 2yc'
_space_group_name_H-M_alt 'C 1 2/c 1'
_symmetry_cell_setting monoclinic
_symmetry_space_group_name_Hall '-C 2yc'
_symmetry_space_group_name_H-M 'C 1 2/c 1'
_atom_sites_solution_hydrogens geom
_atom_sites_solution_primary direct
_atom_sites_solution_secondary difmap
_cell_angle_alpha 90.00
_cell_angle_beta 96.953(2)
_cell_angle_gamma 90.00
_cell_formula_units_Z 8
_cell_length_a 22.137(4)
_cell_length_b 9.5064(18)
_cell_length_c 16.788(3)
_cell_measurement_reflns_used 4669
_cell_measurement_temperature 296(2)
_cell_measurement_theta_max 27.7213
_cell_measurement_theta_min 2.3343
_cell_volume 3506.9(11)
_computing_cell_refinement 'Bruker SMART'
_computing_data_collection 'Bruker SMART'
_computing_data_reduction 'Bruker SMART'
_computing_molecular_graphics 'Bruker SHELXTL'
_computing_publication_material 'Bruker SHELXTL'
_computing_structure_refinement 'SHELXL-97 (Sheldrick, 2008)'
_computing_structure_solution 'SHELXS-97 (Sheldrick, 2008)'
_diffrn_ambient_temperature 296(2)
_diffrn_measured_fraction_theta_full 0.995
_diffrn_measured_fraction_theta_max 0.995
_diffrn_measurement_device_type 'CCD area detector'
_diffrn_measurement_method 'phi and omega scans'
_diffrn_radiation_monochromator graphite
_diffrn_radiation_source 'fine-focus sealed tube'
_diffrn_radiation_type MoK\a
_diffrn_radiation_wavelength 0.71073
_diffrn_reflns_av_R_equivalents 0.0254
_diffrn_reflns_av_sigmaI/netI 0.0292
_diffrn_reflns_limit_h_max 23
_diffrn_reflns_limit_h_min -26
_diffrn_reflns_limit_k_max 11
_diffrn_reflns_limit_k_min -10
_diffrn_reflns_limit_l_max 19
_diffrn_reflns_limit_l_min -19
_diffrn_reflns_number 8584
_diffrn_reflns_theta_full 25.00
_diffrn_reflns_theta_max 25.00
_diffrn_reflns_theta_min 1.85
_exptl_absorpt_coefficient_mu 5.177
_exptl_absorpt_correction_T_max 0.596
_exptl_absorpt_correction_T_min 0.450
_exptl_absorpt_correction_type multi-scan
_exptl_absorpt_process_details SADABS,Bruker(2002)
_exptl_crystal_colour yellow
_exptl_crystal_density_diffrn 2.406
_exptl_crystal_density_method 'not measured'
_exptl_crystal_description block
_exptl_crystal_F_000 2416.0
_exptl_crystal_size_max 0.20
_exptl_crystal_size_mid 0.13
_exptl_crystal_size_min 0.10
_refine_diff_density_max 1.600
_refine_diff_density_min -2.904
_refine_diff_density_rms 0.138
_refine_ls_extinction_method none
_refine_ls_goodness_of_fit_ref 1.008
_refine_ls_hydrogen_treatment mixed
_refine_ls_matrix_type full
_refine_ls_number_parameters 253
_refine_ls_number_reflns 3093
_refine_ls_number_restraints 6
_refine_ls_restrained_S_all 1.033
_refine_ls_R_factor_all 0.0367
_refine_ls_R_factor_gt 0.0317
_refine_ls_shift/su_max 0.050
_refine_ls_shift/su_mean 0.002
_refine_ls_structure_factor_coef Fsqd
_refine_ls_weighting_details 'calc w=1/[\s^2^(Fo^2^)+(0.0309P)^2^+54.4924P] where P=(Fo^2^+2Fc^2^)/3'
_refine_ls_weighting_scheme calc
_refine_ls_wR_factor_gt 0.0747
_refine_ls_wR_factor_ref 0.0772
_reflns_number_gt 2721
_reflns_number_total 3093
_reflns_threshold_expression >2sigma(I)
_cod_data_source_file JSSC-2015-225-24.cif
_cod_data_source_block 4
_cod_depositor_comments
;
The following automatic conversions were performed:

data item '_symmetry_cell_setting' value 'Monoclinic' was changed to
'monoclinic' in accordance with the built-in table derived from the
CIF Core dictionary named 'cif_core.dic' version 2.4.5 last updated
on 2014-11-21.

Automatic conversion script
Id: cif_fix_values 8369 2020-08-20 11:38:08Z andrius 
;
_cod_original_sg_symbol_H-M 'C 2/c'
_cod_database_code 1561989

loop_
_symmetry_equiv_pos_as_xyz
'x, y, z'
'-x, y, -z+1/2'
'x+1/2, y+1/2, z'
'-x+1/2, y+1/2, -z+1/2'
'-x, -y, -z'
'x, -y, z-1/2'
'-x+1/2, -y+1/2, -z'
'x+1/2, -y+1/2, z-1/2'

loop_
_atom_site_label
_atom_site_type_symbol
_atom_site_fract_x
_atom_site_fract_y
_atom_site_fract_z
_atom_site_U_iso_or_equiv
_atom_site_adp_type
_atom_site_occupancy
_atom_site_symmetry_multiplicity
_atom_site_calc_flag
_atom_site_refinement_flags
_atom_site_disorder_assembly
_atom_site_disorder_group
Tb1 Tb 0.004584(12) 0.70033(3) 0.434333(17) 0.01876(10) Uani 1 1 d . . .
Ag1 Ag 0.15887(3) 0.87871(10) 0.58239(4) 0.0646(2) Uani 1 1 d . . .
C3 C 0.2096(3) 0.3703(9) 0.5883(5) 0.046(2) Uani 1 1 d . . .
H2 H 0.1848 0.3180 0.6181 0.055 Uiso 1 1 calc R . .
C9 C -0.0645(3) 0.7067(6) 0.6846(4) 0.0240(13) Uani 1 1 d . . .
O3 O -0.0082(2) 0.7336(5) 0.5733(3) 0.0336(11) Uani 1 1 d . . .
O5 O 0.06338(19) 0.9027(4) 0.4811(3) 0.0262(10) Uani 1 1 d . . .
C6 C 0.1184(3) 0.5073(7) 0.5244(4) 0.0230(13) Uani 1 1 d . . .
O1 O 0.1022(2) 0.6227(5) 0.4932(3) 0.0331(11) Uani 1 1 d . . .
C12 C -0.0276(3) 0.6492(7) 0.6213(4) 0.0234(13) Uani 1 1 d . . .
C10 C -0.0675(3) 0.8504(7) 0.6993(4) 0.0319(15) Uani 1 1 d . . .
H7 H -0.0490 0.9145 0.6681 0.038 Uiso 1 1 calc R . .
C2 C 0.1852(3) 0.4755(7) 0.5359(4) 0.0301(15) Uani 1 1 d . . .
C1 C 0.2242(3) 0.5494(8) 0.4930(5) 0.0379(17) Uani 1 1 d . . .
H1 H 0.2082 0.6207 0.4589 0.046 Uiso 1 1 calc R . .
C11 C -0.0986(3) 0.8961(8) 0.7614(5) 0.0404(18) Uani 1 1 d . . .
H8 H -0.0998 0.9921 0.7719 0.048 Uiso 1 1 calc R . .
C13 C 0.0351(3) 0.9992(6) 0.5113(4) 0.0221(13) Uani 1 1 d . . .
C8 C -0.0953(3) 0.6176(7) 0.7298(4) 0.0332(16) Uani 1 1 d . . .
H6 H -0.0954 0.5212 0.7205 0.040 Uiso 1 1 calc R . .
O6 O 0.0575(2) 1.0921(4) 0.5585(3) 0.0295(10) Uani 1 1 d . . .
O4 O -0.0196(2) 0.5184(5) 0.6227(3) 0.0363(11) Uani 1 1 d . . .
N2 N -0.1268(3) 0.8089(7) 0.8066(4) 0.0407(15) Uani 1 1 d . . .
C7 C -0.1263(3) 0.6733(8) 0.7895(4) 0.0404(18) Uani 1 1 d . . .
H5 H -0.1477 0.6122 0.8190 0.048 Uiso 1 1 calc R . .
N1 N 0.2842(3) 0.5231(8) 0.4983(4) 0.0511(19) Uani 1 1 d . . .
C5 C 0.3064(4) 0.4215(12) 0.5495(6) 0.067(3) Uani 1 1 d . . .
H4 H 0.3479 0.4020 0.5541 0.080 Uiso 1 1 calc R . .
C4 C 0.2714(4) 0.3463(11) 0.5948(6) 0.066(3) Uani 1 1 d . . .
H3 H 0.2890 0.2785 0.6302 0.079 Uiso 1 1 calc R . .
O2 O 0.0841(2) 0.4147(5) 0.5460(3) 0.0356(11) Uani 1 1 d . . .
O7 O 0.0614(2) 0.7573(5) 0.3249(3) 0.0319(11) Uani 1 1 d . . .
C14 C 0.0351(3) 0.7434(6) 0.2550(4) 0.0256(14) Uani 1 1 d . . .
O8 O 0.0597(2) 0.7299(5) 0.1924(3) 0.0316(11) Uani 1 1 d . . .
O9 O 0.1942(4) 0.7450(14) 0.3127(9) 0.175(6) Uani 1 1 d D . .
O10 O 0.2462(5) 0.9408(15) 0.2096(12) 0.314(13) Uani 1 1 d D . .
H9B H 0.1562 0.7478 0.3164 0.377 Uiso 1 1 d RD . .
H9A H 0.2099 0.8260 0.3227 0.377 Uiso 1 1 d RD . .
H10B H 0.2624 1.0203 0.2027 0.377 Uiso 1 1 d RD . .
H10A H 0.2079 0.9338 0.2067 0.377 Uiso 1 1 d RD . .

loop_
_atom_site_aniso_label
_atom_site_aniso_U_11
_atom_site_aniso_U_22
_atom_site_aniso_U_33
_atom_site_aniso_U_23
_atom_site_aniso_U_13
_atom_site_aniso_U_12
Tb1 0.01904(16) 0.01843(16) 0.01962(17) -0.00103(11) 0.00567(11) -0.00043(11)
Ag1 0.0330(3) 0.1112(6) 0.0525(4) 0.0379(4) 0.0171(3) 0.0025(4)
C3 0.032(4) 0.057(5) 0.049(5) 0.024(4) 0.010(3) 0.009(4)
C9 0.022(3) 0.027(3) 0.023(3) -0.001(3) 0.003(3) 0.004(3)
O3 0.041(3) 0.039(3) 0.023(2) -0.002(2) 0.014(2) -0.007(2)
O5 0.022(2) 0.019(2) 0.038(3) -0.0064(19) 0.0073(19) -0.0004(18)
C6 0.022(3) 0.028(3) 0.020(3) -0.005(3) 0.004(2) 0.000(3)
O1 0.025(2) 0.031(3) 0.042(3) 0.001(2) 0.001(2) 0.003(2)
C12 0.024(3) 0.027(3) 0.019(3) -0.008(3) 0.000(2) 0.000(3)
C10 0.035(4) 0.033(4) 0.029(4) 0.000(3) 0.010(3) 0.002(3)
C2 0.023(3) 0.038(4) 0.031(4) 0.003(3) 0.009(3) -0.001(3)
C1 0.022(4) 0.050(4) 0.042(4) 0.012(4) 0.004(3) -0.001(3)
C11 0.045(4) 0.038(4) 0.041(4) -0.011(3) 0.014(3) 0.006(3)
C13 0.024(3) 0.015(3) 0.028(3) 0.006(3) 0.006(3) 0.001(2)
C8 0.036(4) 0.032(4) 0.033(4) 0.004(3) 0.011(3) 0.004(3)
O6 0.027(2) 0.024(2) 0.036(3) -0.010(2) -0.004(2) 0.0032(19)
O4 0.045(3) 0.027(3) 0.038(3) -0.007(2) 0.011(2) 0.003(2)
N2 0.033(3) 0.056(4) 0.034(3) -0.011(3) 0.008(3) 0.009(3)
C7 0.042(4) 0.046(5) 0.036(4) 0.006(3) 0.015(3) 0.002(3)
N1 0.024(3) 0.081(5) 0.050(4) 0.023(4) 0.010(3) 0.002(3)
C5 0.027(4) 0.107(8) 0.067(6) 0.035(6) 0.006(4) 0.009(5)
C4 0.043(5) 0.092(7) 0.061(6) 0.045(6) 0.005(4) 0.022(5)
O2 0.026(2) 0.042(3) 0.040(3) 0.001(2) 0.009(2) -0.011(2)
O7 0.031(3) 0.045(3) 0.019(2) 0.001(2) 0.0026(19) -0.011(2)
C14 0.031(4) 0.015(3) 0.030(4) 0.001(3) 0.003(3) -0.004(3)
O8 0.030(2) 0.043(3) 0.023(2) 0.001(2) 0.0059(19) -0.002(2)
O9 0.083(7) 0.233(14) 0.208(14) 0.056(12) 0.020(8) -0.020(9)
O10 0.22(2) 0.31(3) 0.40(3) 0.12(2) -0.04(2) 0.036(19)

loop_
_atom_type_symbol
_atom_type_description
_atom_type_scat_dispersion_real
_atom_type_scat_dispersion_imag
_atom_type_scat_source
C C 0.0033 0.0016 'International Tables Vol C Tables 4.2.6.8 and 6.1.1.4'
H H 0.0000 0.0000 'International Tables Vol C Tables 4.2.6.8 and 6.1.1.4'
N N 0.0061 0.0033 'International Tables Vol C Tables 4.2.6.8 and 6.1.1.4'
O O 0.0106 0.0060 'International Tables Vol C Tables 4.2.6.8 and 6.1.1.4'
Ag Ag -0.8971 1.1015 'International Tables Vol C Tables 4.2.6.8 and 6.1.1.4'
Tb Tb -0.1723 4.1537 'International Tables Vol C Tables 4.2.6.8 and 6.1.1.4'

loop_
_geom_angle_atom_site_label_1
_geom_angle_atom_site_label_2
_geom_angle_atom_site_label_3
_geom_angle
_geom_angle_site_symmetry_1
_geom_angle_site_symmetry_3
O2 Tb1 O4 78.56(17) 5_566 5_566
O2 Tb1 O1 122.61(17) 5_566 .
O4 Tb1 O1 74.14(17) 5_566 .
O2 Tb1 O3 73.80(16) 5_566 .
O4 Tb1 O3 123.75(17) 5_566 .
O1 Tb1 O3 81.13(16) . .
O2 Tb1 O5 140.39(16) 5_566 .
O4 Tb1 O5 138.68(16) 5_566 .
O1 Tb1 O5 71.58(15) . .
O3 Tb1 O5 72.55(15) . .
O2 Tb1 O6 83.15(16) 5_566 5_576
O4 Tb1 O6 149.28(16) 5_566 5_576
O1 Tb1 O6 136.50(15) . 5_576
O3 Tb1 O6 73.11(16) . 5_576
O5 Tb1 O6 67.57(14) . 5_576
O2 Tb1 O7 138.41(16) 5_566 .
O4 Tb1 O7 76.92(17) 5_566 .
O1 Tb1 O7 81.65(16) . .
O3 Tb1 O7 147.50(16) . .
O5 Tb1 O7 75.93(15) . .
O6 Tb1 O7 101.97(17) 5_576 .
O2 Tb1 O8 76.22(16) 5_566 2
O4 Tb1 O8 80.83(17) 5_566 2
O1 Tb1 O8 143.63(16) . 2
O3 Tb1 O8 135.19(16) . 2
O5 Tb1 O8 115.52(16) . 2
O6 Tb1 O8 70.90(15) 5_576 2
O7 Tb1 O8 67.10(15) . 2
N1 Ag1 N2 160.0(3) 7_566 2_556
N1 Ag1 O5 92.4(2) 7_566 .
N2 Ag1 O5 105.54(19) 2_556 .
C4 C3 C2 118.3(7) . .
C8 C9 C10 118.1(6) . .
C8 C9 C12 120.7(6) . .
C10 C9 C12 121.2(6) . .
C12 O3 Tb1 129.1(4) . .
C13 O5 Tb1 116.2(4) . .
C13 O5 Ag1 102.1(4) . .
Tb1 O5 Ag1 121.17(17) . .
O2 C6 O1 126.1(6) . .
O2 C6 C2 116.6(6) . .
O1 C6 C2 117.3(6) . .
C6 O1 Tb1 130.2(4) . .
O3 C12 O4 126.2(6) . .
O3 C12 C9 118.4(6) . .
O4 C12 C9 115.4(6) . .
C11 C10 C9 118.6(7) . .
C1 C2 C3 118.2(6) . .
C1 C2 C6 120.0(6) . .
C3 C2 C6 121.7(6) . .
N1 C1 C2 123.2(7) . .
N2 C11 C10 122.9(7) . .
O5 C13 O6 126.5(6) . .
O5 C13 C13 116.2(7) . 5_576
O6 C13 C13 117.2(7) . 5_576
C9 C8 C7 119.1(7) . .
C13 O6 Tb1 115.1(4) . 5_576
C12 O4 Tb1 154.5(4) . 5_566
C7 N2 C11 117.8(6) . .
C7 N2 Ag1 119.8(5) . 2_556
C11 N2 Ag1 121.5(5) . 2_556
N2 C7 C8 123.2(7) . .
C5 N1 C1 117.2(7) . .
C5 N1 Ag1 120.8(5) . 7_566
C1 N1 Ag1 121.5(5) . 7_566
N1 C5 C4 123.1(8) . .
C5 C4 C3 119.9(8) . .
C6 O2 Tb1 159.6(4) . 5_566
C14 O7 Tb1 117.7(4) . .
O8 C14 O7 126.8(6) . .
O8 C14 C14 116.4(7) . 2
O7 C14 C14 116.7(7) . 2
C14 O8 Tb1 118.7(4) . 2

loop_
_geom_bond_atom_site_label_1
_geom_bond_atom_site_label_2
_geom_bond_distance
_geom_bond_site_symmetry_2
Tb1 O2 2.305(4) 5_566
Tb1 O4 2.330(4) 5_566
Tb1 O1 2.383(4) .
Tb1 O3 2.405(4) .
Tb1 O5 2.401(4) .
Tb1 O6 2.416(4) 5_576
Tb1 O7 2.411(4) .
Tb1 O8 2.429(5) 2
Ag1 N1 2.170(6) 7_566
Ag1 N2 2.176(6) 2_556
Ag1 O5 2.558(4) .
C3 C4 1.378(11) .
C3 C2 1.397(10) .
C9 C8 1.372(9) .
C9 C10 1.391(9) .
C9 C12 1.520(8) .
O3 C12 1.249(8) .
O5 C13 1.253(7) .
C6 O2 1.245(8) .
C6 O1 1.249(8) .
C6 C2 1.499(9) .
C12 O4 1.255(8) .
C10 C11 1.387(10) .
C2 C1 1.382(9) .
C1 N1 1.343(9) .
C11 N2 1.330(10) .
C13 O6 1.248(7) .
C13 C13 1.553(12) 5_576
C8 C7 1.386(10) .
O6 Tb1 2.416(4) 5_576
O4 Tb1 2.330(4) 5_566
N2 C7 1.321(10) .
N2 Ag1 2.176(6) 2_556
N1 C5 1.347(11) .
N1 Ag1 2.170(6) 7_566
C5 C4 1.354(12) .
O2 Tb1 2.305(4) 5_566
O7 C14 1.252(8) .
C14 O8 1.246(8) .
C14 C14 1.544(13) 2
O8 Tb1 2.429(5) 2
